data_4508976
loop_
_publ_author_name
'Lan, Ya-Qian'
'Li, Shun-Li'
'Fu, Yao-Mei'
'Du, Dong-Ying'
'Zang, Hong-Ying'
'Shao, Kui-Zhan'
'Su, Zhong-Min'
'Fu, Qiang'

_publ_section_title
;
 Syntheses, Structures, and Luminescent Properties of Zinc(II) and
 Cadmium(II) Coordination Complexes Based on Different (Pyridyl)imidazole
 Derivatives and 1,4-Benzenedicarboxylate
;
_journal_issue 3
_journal_name_full 'Crystal Growth &amp; Design'
_journal_page_first 1353
_journal_paper_doi 10.1021/cg8005234
_journal_volume 9
_journal_year 2009
_chemical_formula_sum 'C22 H16 Cd N4 O4'
_chemical_formula_weight 512.79
_chemical_name_systematic
;
 ?
;
_space_group_IT_number 15
_symmetry_cell_setting monoclinic
_symmetry_space_group_name_Hall '-C 2yc'
_symmetry_space_group_name_H-M 'C 1 2/c 1'
_atom_sites_solution_hydrogens geom
_atom_sites_solution_primary direct
_atom_sites_solution_secondary difmap
_audit_creation_method SHELXL-97
_cell_angle_alpha 90.00
_cell_angle_beta 108.9500(10)
_cell_angle_gamma 90.00
_cell_formula_units_Z 8
_cell_length_a 16.7330(7)
_cell_length_b 10.2410(8)
_cell_length_c 25.708(2)
_cell_measurement_temperature 293(2)
_cell_measurement_theta_max 28.36
_cell_measurement_theta_min 2.37
_cell_volume 4166.6(5)
_computing_cell_refinement 'SAINT (Bruker, 1999)'
_computing_data_collection 'SMART (Bruker, 1997)'
_computing_data_reduction SAINT
_computing_molecular_graphics 'SHELXTL-PLUS (Sheldrick, 1990)'
_computing_publication_material SHELXL-97
_computing_structure_refinement 'SHELXL-97 (Sheldrick, 1997)'
_computing_structure_solution 'SHELXS-97 (Sheldrick, 1997)'
_diffrn_ambient_temperature 293(2)
_diffrn_measured_fraction_theta_full 0.998
_diffrn_measured_fraction_theta_max 0.939
_diffrn_measurement_device_type 'Bruker APEX CCD area-detector'
_diffrn_measurement_method '\w scans'
_diffrn_radiation_monochromator graphite
_diffrn_radiation_source 'fine-focus sealed tube'
_diffrn_radiation_type MoK\a
_diffrn_radiation_wavelength 0.71069
_diffrn_reflns_av_R_equivalents 0.0518
_diffrn_reflns_av_sigmaI/netI 0.0695
_diffrn_reflns_limit_h_max 21
_diffrn_reflns_limit_h_min -22
_diffrn_reflns_limit_k_max 10
_diffrn_reflns_limit_k_min -13
_diffrn_reflns_limit_l_max 25
_diffrn_reflns_limit_l_min -34
_diffrn_reflns_number 12359
_diffrn_reflns_theta_full 25.00
_diffrn_reflns_theta_max 28.36
_diffrn_reflns_theta_min 2.37
_diffrn_standards_number 0
_exptl_absorpt_coefficient_mu 1.085
_exptl_absorpt_correction_T_max 0.714
_exptl_absorpt_correction_T_min 0.683
_exptl_absorpt_correction_type multi-scan
_exptl_absorpt_process_details SADABS
_exptl_crystal_colour colorless
_exptl_crystal_density_diffrn 1.635
_exptl_crystal_density_method 'not measured'
_exptl_crystal_description Block
_exptl_crystal_F_000 2048
_exptl_crystal_size_max 0.36
_exptl_crystal_size_mid 0.32
_exptl_crystal_size_min 0.31
_refine_diff_density_max 1.204
_refine_diff_density_min -0.655
_refine_diff_density_rms 0.108
_refine_ls_extinction_method none
_refine_ls_goodness_of_fit_ref 1.035
_refine_ls_hydrogen_treatment constr
_refine_ls_matrix_type full
_refine_ls_number_parameters 280
_refine_ls_number_reflns 4890
_refine_ls_number_restraints 0
_refine_ls_restrained_S_all 1.035
_refine_ls_R_factor_all 0.1016
_refine_ls_R_factor_gt 0.0601
_refine_ls_shift/su_max 0.000
_refine_ls_shift/su_mean 0.000
_refine_ls_structure_factor_coef Fsqd
_refine_ls_weighting_details 'calc w=1/[\s^2^(Fo^2^)+(0.0604P)^2^+15.5345P] where P=(Fo^2^+2Fc^2^)/3'
_refine_ls_weighting_scheme calc
_refine_ls_wR_factor_gt 0.1369
_refine_ls_wR_factor_ref 0.1539
_reflns_number_gt 3107
_reflns_number_total 4890
_reflns_threshold_expression >2sigma(I)
_cod_data_source_file cg8005234sup1.cif
_cod_data_source_block 4
_cod_depositor_comments
;
The following automatic conversions were performed:

'_symmetry_cell_setting' value 'Monoclinic' changed to 'monoclinic'
according to /home/saulius/struct/CIF-dictionaries/cif_core.dic
dictionary named 'cif_core.dic' version 2.4.2 from 2011-04-26.

Automatic conversion script
Id: cif_fix_values 1891 2012-01-12 08:04:46Z andrius 
;
_cod_original_sg_symbol_Hall '-c 2yc'
_cod_original_sg_symbol_H-M 'c 2/c'
_cod_database_code 4508976

loop_
_symmetry_equiv_pos_as_xyz
'x, y, z'
'-x, y, -z+1/2'
'x+1/2, y+1/2, z'
'-x+1/2, y+1/2, -z+1/2'
'-x, -y, -z'
'x, -y, z-1/2'
'-x+1/2, -y+1/2, -z'
'x+1/2, -y+1/2, z-1/2'

loop_
_atom_site_label
_atom_site_type_symbol
_atom_site_fract_x
_atom_site_fract_y
_atom_site_fract_z
_atom_site_U_iso_or_equiv
_atom_site_adp_type
_atom_site_occupancy
_atom_site_symmetry_multiplicity
_atom_site_calc_flag
_atom_site_refinement_flags
Cd Cd 0.28148(3) 0.21066(4) 0.128672(17) 0.04627(17) Uani 1 1 d .
O4 O 0.1315(3) 0.2933(5) 0.11434(19) 0.0657(13) Uani 1 1 d .
O3 O 0.2092(3) 0.3610(5) 0.0654(2) 0.0694(13) Uani 1 1 d .
N4 N 0.3944(3) 0.2541(5) 0.0963(2) 0.0532(13) Uani 1 1 d .
O1 O 0.2248(3) 0.0415(5) 0.0742(2) 0.0832(16) Uani 1 1 d .
N2 N 0.3312(3) 0.1460(5) 0.2180(2) 0.0553(13) Uani 1 1 d .
C19 C 0.1405(4) 0.3571(6) 0.0748(3) 0.0519(15) Uani 1 1 d .
N3 N 0.3292(3) 0.3981(6) 0.1914(2) 0.0595(14) Uani 1 1 d .
C20 C 0.0669(3) 0.4335(6) 0.0369(2) 0.0454(14) Uani 1 1 d .
C10 C 0.5411(4) 0.2576(7) 0.1075(3) 0.0567(17) Uani 1 1 d .
C4 C 0.3513(4) 0.3736(7) 0.2459(3) 0.0552(16) Uani 1 1 d .
C12 C 0.3802(4) 0.3120(6) 0.0478(3) 0.0539(16) Uani 1 1 d .
H12 H 0.3246 0.3285 0.0265 0.065 Uiso 1 1 calc R
C13 C 0.4432(4) 0.3484(7) 0.0278(3) 0.0576(17) Uani 1 1 d .
H13 H 0.4301 0.3893 -0.0063 0.069 Uiso 1 1 calc R
C16 C 0.2589(4) -0.1558(6) 0.0409(3) 0.0500(15) Uani 1 1 d .
C1 C 0.3370(4) 0.0259(7) 0.2412(3) 0.0645(19) Uani 1 1 d .
H1 H 0.3317 -0.0529 0.2225 0.077 Uiso 1 1 calc R
N1 N 0.3560(3) 0.1722(6) 0.3062(2) 0.0605(15) Uani 1 1 d .
C11 C 0.4754(4) 0.2238(7) 0.1251(3) 0.0592(17) Uani 1 1 d .
H11 H 0.4867 0.1784 0.1580 0.071 Uiso 1 1 calc R
C2 C 0.3517(4) 0.0389(8) 0.2962(3) 0.070(2) Uani 1 1 d .
H2 H 0.3576 -0.0277 0.3217 0.084 Uiso 1 1 calc R
C22 C 0.0777(4) 0.4995(7) -0.0068(3) 0.0545(16) Uani 1 1 d .
H22 H 0.1303 0.4989 -0.0117 0.065 Uiso 1 1 calc R
C3 C 0.3437(4) 0.2343(7) 0.2574(3) 0.0511(15) Uani 1 1 d .
C21 C -0.0119(4) 0.4331(6) 0.0435(3) 0.0545(16) Uani 1 1 d .
H21 H -0.0205 0.3876 0.0726 0.065 Uiso 1 1 calc R
C15 C 0.2724(5) -0.0522(7) 0.0840(3) 0.0579(17) Uani 1 1 d .
C14 C 0.5239(4) 0.3245(8) 0.0576(3) 0.069(2) Uani 1 1 d .
H14 H 0.5677 0.3520 0.0454 0.083 Uiso 1 1 calc R
C17 C 0.3125(5) -0.2639(6) 0.0505(3) 0.0613(18) Uani 1 1 d .
H17 H 0.3547 -0.2738 0.0843 0.074 Uiso 1 1 calc R
C18 C 0.1975(4) -0.1432(7) -0.0096(3) 0.0586(17) Uani 1 1 d .
H18 H 0.1618 -0.0710 -0.0164 0.070 Uiso 1 1 calc R
O2 O 0.3348(5) -0.0607(7) 0.1263(2) 0.117(2) Uani 1 1 d .
C9 C 0.6314(4) 0.2219(9) 0.1391(3) 0.075(2) Uani 1 1 d .
H9A H 0.6503 0.1565 0.1184 0.090 Uiso 1 1 calc R
H9B H 0.6665 0.2986 0.1419 0.090 Uiso 1 1 calc R
C8 C 0.3340(5) 0.5232(8) 0.1769(4) 0.084(2) Uani 1 1 d .
H8 H 0.3190 0.5422 0.1396 0.100 Uiso 1 1 calc R
C5 C 0.3780(5) 0.4717(8) 0.2839(4) 0.081(2) Uani 1 1 d .
H5 H 0.3943 0.4521 0.3212 0.098 Uiso 1 1 calc R
C6 C 0.3808(6) 0.5960(10) 0.2676(5) 0.106(3) Uani 1 1 d .
H6 H 0.3973 0.6626 0.2936 0.128 Uiso 1 1 calc R
C7 C 0.3592(7) 0.6239(10) 0.2129(5) 0.114(4) Uani 1 1 d .
H7 H 0.3617 0.7088 0.2006 0.136 Uiso 1 1 calc R

loop_
_atom_site_aniso_label
_atom_site_aniso_U_11
_atom_site_aniso_U_22
_atom_site_aniso_U_33
_atom_site_aniso_U_23
_atom_site_aniso_U_13
_atom_site_aniso_U_12
Cd 0.0436(3) 0.0529(3) 0.0408(2) 0.0029(2) 0.01163(18) 0.0045(2)
O4 0.061(3) 0.077(3) 0.052(3) 0.016(3) 0.009(2) 0.012(2)
O3 0.038(2) 0.092(4) 0.073(3) 0.017(3) 0.011(2) 0.018(2)
N4 0.046(3) 0.063(3) 0.050(3) 0.011(3) 0.015(2) 0.008(2)
O1 0.084(4) 0.072(4) 0.087(4) -0.028(3) 0.019(3) 0.007(3)
N2 0.067(3) 0.053(3) 0.040(3) 0.001(3) 0.009(3) -0.002(3)
C19 0.043(3) 0.055(4) 0.048(4) -0.005(3) 0.002(3) 0.005(3)
N3 0.055(3) 0.059(4) 0.065(4) 0.005(3) 0.020(3) -0.005(3)
C20 0.033(3) 0.055(4) 0.045(3) -0.002(3) 0.009(3) 0.005(3)
C10 0.048(3) 0.082(5) 0.039(3) 0.004(3) 0.012(3) 0.006(3)
C4 0.038(3) 0.059(4) 0.061(4) -0.004(3) 0.006(3) 0.002(3)
C12 0.060(4) 0.057(4) 0.043(3) 0.003(3) 0.015(3) 0.006(3)
C13 0.056(4) 0.071(4) 0.045(4) 0.009(3) 0.014(3) 0.011(3)
C16 0.056(4) 0.048(4) 0.049(4) -0.005(3) 0.021(3) -0.010(3)
C1 0.080(5) 0.055(4) 0.052(4) 0.012(3) 0.013(4) -0.003(4)
N1 0.052(3) 0.083(4) 0.042(3) -0.002(3) 0.009(2) -0.004(3)
C11 0.048(4) 0.086(5) 0.041(3) 0.006(3) 0.012(3) 0.012(4)
C2 0.066(5) 0.083(6) 0.055(4) 0.019(4) 0.011(4) -0.004(4)
C22 0.033(3) 0.072(4) 0.059(4) 0.015(3) 0.015(3) 0.010(3)
C3 0.039(3) 0.066(4) 0.043(3) 0.000(3) 0.007(3) 0.001(3)
C21 0.046(3) 0.063(4) 0.056(4) 0.014(3) 0.020(3) 0.006(3)
C15 0.069(5) 0.058(4) 0.051(4) 0.000(3) 0.026(4) -0.005(4)
C14 0.050(4) 0.100(6) 0.057(4) 0.008(4) 0.016(3) -0.008(4)
C17 0.073(5) 0.050(4) 0.057(4) 0.004(3) 0.016(4) -0.006(3)
C18 0.068(4) 0.048(4) 0.062(4) -0.002(3) 0.024(4) 0.000(3)
O2 0.146(6) 0.111(5) 0.066(4) -0.034(4) -0.002(4) 0.036(4)
C9 0.049(4) 0.127(7) 0.051(4) 0.007(4) 0.020(3) -0.004(4)
C8 0.096(6) 0.060(5) 0.088(6) 0.010(5) 0.021(5) -0.008(4)
C5 0.071(5) 0.063(5) 0.092(6) -0.008(4) 0.000(4) -0.002(4)
C6 0.077(6) 0.081(7) 0.139(10) -0.023(7) 0.005(6) -0.016(5)
C7 0.136(9) 0.068(6) 0.134(10) -0.012(7) 0.039(8) -0.017(6)

loop_
_atom_type_symbol
_atom_type_description
_atom_type_scat_dispersion_real
_atom_type_scat_dispersion_imag
_atom_type_scat_source
C C 0.0033 0.0016 'International Tables Vol C Tables 4.2.6.8 and 6.1.1.4'
H H 0.0000 0.0000 'International Tables Vol C Tables 4.2.6.8 and 6.1.1.4'
N N 0.0061 0.0033 'International Tables Vol C Tables 4.2.6.8 and 6.1.1.4'
O O 0.0106 0.0060 'International Tables Vol C Tables 4.2.6.8 and 6.1.1.4'
Cd Cd -0.8075 1.2024 'International Tables Vol C Tables 4.2.6.8 and 6.1.1.4'

loop_
_geom_angle_atom_site_label_1
_geom_angle_atom_site_label_2
_geom_angle_atom_site_label_3
_geom_angle
_geom_angle_site_symmetry_1
_geom_angle_site_symmetry_3
O1 Cd N2 110.4(2) . .
O1 Cd O3 93.3(2) . .
N2 Cd O3 148.5(2) . .
O1 Cd N4 98.7(2) . .
N2 Cd N4 109.97(19) . .
O3 Cd N4 85.43(17) . .
O1 Cd N3 173.53(19) . .
N2 Cd N3 68.39(19) . .
O3 Cd N3 85.68(19) . .
N4 Cd N3 87.55(19) . .
O1 Cd O4 88.24(18) . .
N2 Cd O4 105.19(18) . .
O3 Cd O4 53.57(16) . .
N4 Cd O4 138.83(17) . .
N3 Cd O4 86.02(17) . .
O1 Cd C19 89.25(19) . .
N2 Cd C19 129.7(2) . .
O3 Cd C19 26.61(18) . .
N4 Cd C19 112.04(19) . .
N3 Cd C19 86.99(18) . .
O4 Cd C19 27.05(17) . .
C19 O4 Cd 85.4(4) . .
C19 O3 Cd 98.5(4) . .
C12 N4 C11 117.2(6) . .
C12 N4 Cd 119.9(4) . .
C11 N4 Cd 122.9(4) . .
C15 O1 Cd 111.4(5) . .
C3 N2 C1 108.2(6) . .
C3 N2 Cd 119.3(4) . .
C1 N2 Cd 131.2(5) . .
O3 C19 O4 122.1(6) . .
O3 C19 C20 117.8(6) . .
O4 C19 C20 120.1(6) . .
O3 C19 Cd 54.8(3) . .
O4 C19 Cd 67.6(3) . .
C20 C19 Cd 170.8(5) . .
C8 N3 C4 116.3(7) . .
C8 N3 Cd 126.6(5) . .
C4 N3 Cd 117.0(4) . .
C22 C20 C21 119.0(5) . .
C22 C20 C19 119.0(5) . .
C21 C20 C19 121.9(6) . .
C11 C10 C14 118.8(6) . .
C11 C10 C9 122.2(6) . .
C14 C10 C9 118.9(6) . .
N3 C4 C5 121.2(7) . .
N3 C4 C3 112.1(6) . .
C5 C4 C3 126.7(7) . .
N4 C12 C13 123.4(6) . .
N4 C12 H12 118.3 . .
C13 C12 H12 118.3 . .
C14 C13 C12 119.4(6) . .
C14 C13 H13 120.3 . .
C12 C13 H13 120.3 . .
C18 C16 C17 118.8(6) . .
C18 C16 C15 121.2(6) . .
C17 C16 C15 119.8(6) . .
N2 C1 C2 109.4(7) . .
N2 C1 H1 125.3 . .
C2 C1 H1 125.3 . .
C3 N1 C2 107.8(6) . .
C3 N1 C9 131.5(7) . 2_655
C2 N1 C9 120.6(6) . 2_655
N4 C11 C10 122.1(6) . .
N4 C11 H11 118.9 . .
C10 C11 H11 118.9 . .
C1 C2 N1 105.7(6) . .
C1 C2 H2 127.2 . .
N1 C2 H2 127.2 . .
C20 C22 C21 121.3(6) . 5_565
C20 C22 H22 119.3 . .
C21 C22 H22 119.3 5_565 .
N2 C3 N1 109.0(6) . .
N2 C3 C4 120.8(6) . .
N1 C3 C4 129.9(6) . .
C22 C21 C20 119.6(6) 5_565 .
C22 C21 H21 120.2 5_565 .
C20 C21 H21 120.2 . .
O1 C15 O2 122.8(7) . .
O1 C15 C16 118.3(7) . .
O2 C15 C16 118.7(7) . .
C13 C14 C10 118.8(7) . .
C13 C14 H14 120.6 . .
C10 C14 H14 120.6 . .
C18 C17 C16 119.8(6) 7_545 .
C18 C17 H17 120.1 7_545 .
C16 C17 H17 120.1 . .
C16 C18 C17 121.3(6) . 7_545
C16 C18 H18 119.3 . .
C17 C18 H18 119.3 7_545 .
N1 C9 C10 114.4(6) 2_655 .
N1 C9 H9A 108.6 2_655 .
C10 C9 H9A 108.6 . .
N1 C9 H9B 108.6 2_655 .
C10 C9 H9B 108.6 . .
H9A C9 H9B 107.6 . .
N3 C8 C7 124.7(9) . .
N3 C8 H8 117.7 . .
C7 C8 H8 117.7 . .
C6 C5 C4 120.6(9) . .
C6 C5 H5 119.7 . .
C4 C5 H5 119.7 . .
C5 C6 C7 119.5(10) . .
C5 C6 H6 120.2 . .
C7 C6 H6 120.2 . .
C8 C7 C6 117.6(10) . .
C8 C7 H7 121.2 . .
C6 C7 H7 121.2 . .

loop_
_geom_bond_atom_site_label_1
_geom_bond_atom_site_label_2
_geom_bond_distance
_geom_bond_site_symmetry_2
Cd O1 2.236(5) .
Cd N2 2.272(5) .
Cd O3 2.280(5) .
Cd N4 2.342(5) .
Cd N3 2.467(6) .
Cd O4 2.558(5) .
Cd C19 2.758(6) .
O4 C19 1.258(8) .
O3 C19 1.249(7) .
N4 C12 1.329(8) .
N4 C11 1.353(7) .
O1 C15 1.220(8) .
N2 C3 1.323(8) .
N2 C1 1.357(8) .
C19 C20 1.516(8) .
N3 C8 1.343(9) .
N3 C4 1.351(8) .
C20 C22 1.372(8) .
C20 C21 1.383(8) .
C10 C11 1.363(9) .
C10 C14 1.398(9) .
C10 C9 1.510(9) .
C4 C5 1.371(10) .
C4 C3 1.471(9) .
C12 C13 1.366(9) .
C12 H12 0.9300 .
C13 C14 1.342(9) .
C13 H13 0.9300 .
C16 C18 1.375(9) .
C16 C17 1.395(9) .
C16 C15 1.497(9) .
C1 C2 1.359(10) .
C1 H1 0.9300 .
N1 C3 1.361(8) .
N1 C2 1.386(9) .
N1 C9 1.446(9) 2_655
C11 H11 0.9300 .
C2 H2 0.9300 .
C22 C21 1.380(8) 5_565
C22 H22 0.9300 .
C21 C22 1.380(8) 5_565
C21 H21 0.9300 .
C15 O2 1.243(8) .
C14 H14 0.9300 .
C17 C18 1.389(9) 7_545
C17 H17 0.9300 .
C18 C17 1.389(9) 7_545
C18 H18 0.9300 .
C9 N1 1.446(9) 2_655
C9 H9A 0.9700 .
C9 H9B 0.9700 .
C8 C7 1.357(13) .
C8 H8 0.9300 .
C5 C6 1.346(12) .
C5 H5 0.9300 .
C6 C7 1.365(14) .
C6 H6 0.9300 .
C7 H7 0.9300 .

loop_
_geom_torsion_atom_site_label_1
_geom_torsion_atom_site_label_2
_geom_torsion_atom_site_label_3
_geom_torsion_atom_site_label_4
_geom_torsion
_geom_torsion_site_symmetry_1
_geom_torsion_site_symmetry_4
O1 Cd O4 C19 -91.8(4) . .
N2 Cd O4 C19 157.5(4) . .
O3 Cd O4 C19 3.6(4) . .
N4 Cd O4 C19 9.5(5) . .
N3 Cd O4 C19 91.2(4) . .
O1 Cd O3 C19 81.7(4) . .
N2 Cd O3 C19 -58.1(6) . .
N4 Cd O3 C19 -179.8(4) . .
N3 Cd O3 C19 -91.9(4) . .
O4 Cd O3 C19 -3.7(4) . .
O1 Cd N4 C12 74.6(5) . .
N2 Cd N4 C12 -169.9(5) . .
O3 Cd N4 C12 -18.1(5) . .
N3 Cd N4 C12 -103.9(5) . .
O4 Cd N4 C12 -22.8(6) . .
C19 Cd N4 C12 -18.2(5) . .
O1 Cd N4 C11 -106.0(5) . .
N2 Cd N4 C11 9.6(6) . .
O3 Cd N4 C11 161.4(5) . .
N3 Cd N4 C11 75.5(5) . .
O4 Cd N4 C11 156.6(5) . .
C19 Cd N4 C11 161.3(5) . .
N2 Cd O1 C15 -49.7(6) . .
O3 Cd O1 C15 151.4(5) . .
N4 Cd O1 C15 65.5(5) . .
O4 Cd O1 C15 -155.3(5) . .
C19 Cd O1 C15 177.7(5) . .
O1 Cd N2 C3 -160.0(5) . .
O3 Cd N2 C3 -23.5(7) . .
N4 Cd N2 C3 92.1(5) . .
N3 Cd N2 C3 13.2(5) . .
O4 Cd N2 C3 -66.2(5) . .
C19 Cd N2 C3 -53.1(6) . .
O1 Cd N2 C1 5.4(7) . .
O3 Cd N2 C1 141.9(6) . .
N4 Cd N2 C1 -102.5(6) . .
N3 Cd N2 C1 178.6(7) . .
O4 Cd N2 C1 99.3(6) . .
C19 Cd N2 C1 112.3(6) . .
Cd O3 C19 O4 7.1(7) . .
Cd O3 C19 C20 -173.5(5) . .
Cd O4 C19 O3 -6.3(6) . .
Cd O4 C19 C20 174.3(5) . .
O1 Cd C19 O3 -98.9(4) . .
N2 Cd C19 O3 144.8(4) . .
N4 Cd C19 O3 0.2(5) . .
N3 Cd C19 O3 86.4(4) . .
O4 Cd C19 O3 173.5(7) . .
O1 Cd C19 O4 87.6(4) . .
N2 Cd C19 O4 -28.7(5) . .
O3 Cd C19 O4 -173.5(7) . .
N4 Cd C19 O4 -173.3(4) . .
N3 Cd C19 O4 -87.1(4) . .
N2 Cd N3 C8 174.1(7) . .
O3 Cd N3 C8 -24.1(6) . .
N4 Cd N3 C8 61.5(6) . .
C19 Cd N3 C8 -50.7(6) . .
N2 Cd N3 C4 -7.1(4) . .
O3 Cd N3 C4 154.7(5) . .
N4 Cd N3 C4 -119.7(5) . .
O4 Cd N3 C4 100.9(5) . .
C19 Cd N3 C4 128.0(5) . .
O3 C19 C20 C22 2.2(9) . .
O4 C19 C20 C22 -178.3(6) . .
O3 C19 C20 C21 178.9(6) . .
O4 C19 C20 C21 -1.7(9) . .
C8 N3 C4 C5 -0.6(10) . .
Cd N3 C4 C5 -179.5(5) . .
C8 N3 C4 C3 179.9(6) . .
Cd N3 C4 C3 1.0(7) . .
C11 N4 C12 C13 -4.0(10) . .
Cd N4 C12 C13 175.5(5) . .
N4 C12 C13 C14 0.6(11) . .
C3 N2 C1 C2 1.3(8) . .
Cd N2 C1 C2 -165.4(5) . .
C12 N4 C11 C10 4.0(10) . .
Cd N4 C11 C10 -175.5(5) . .
C14 C10 C11 N4 -0.8(11) . .
C9 C10 C11 N4 -178.9(7) . .
N2 C1 C2 N1 -0.8(8) . .
C3 N1 C2 C1 0.1(8) . .
C9 N1 C2 C1 178.1(6) 2_655 .
C21 C20 C22 C21 1.0(11) . 5_565
C19 C20 C22 C21 177.8(6) . 5_565
C1 N2 C3 N1 -1.2(7) . .
Cd N2 C3 N1 167.3(4) . .
C1 N2 C3 C4 172.7(6) . .
Cd N2 C3 C4 -18.8(8) . .
C2 N1 C3 N2 0.7(7) . .
C9 N1 C3 N2 -177.1(6) 2_655 .
C2 N1 C3 C4 -172.4(6) . .
C9 N1 C3 C4 9.8(11) 2_655 .
N3 C4 C3 N2 11.1(8) . .
C5 C4 C3 N2 -168.3(7) . .
N3 C4 C3 N1 -176.4(6) . .
C5 C4 C3 N1 4.1(11) . .
C22 C20 C21 C22 -1.0(11) . 5_565
C19 C20 C21 C22 -177.7(6) . 5_565
Cd O1 C15 O2 14.8(10) . .
Cd O1 C15 C16 -160.1(5) . .
C18 C16 C15 O1 3.4(10) . .
C17 C16 C15 O1 179.7(7) . .
C18 C16 C15 O2 -171.7(7) . .
C17 C16 C15 O2 4.6(10) . .
C12 C13 C14 C10 2.8(11) . .
C11 C10 C14 C13 -2.7(11) . .
C9 C10 C14 C13 175.5(7) . .
C18 C16 C17 C18 -0.5(11) . 7_545
C15 C16 C17 C18 -176.9(6) . 7_545
C17 C16 C18 C17 0.5(11) . 7_545
C15 C16 C18 C17 176.8(6) . 7_545
C11 C10 C9 N1 -11.3(11) . 2_655
C14 C10 C9 N1 170.5(7) . 2_655
C4 N3 C8 C7 0.0(13) . .
Cd N3 C8 C7 178.8(8) . .
N3 C4 C5 C6 1.6(12) . .
C3 C4 C5 C6 -179.0(8) . .
C4 C5 C6 C7 -1.9(15) . .
N3 C8 C7 C6 -0.3(16) . .
C5 C6 C7 C8 1.3(17) . .
